data_2020187
loop_
_publ_author_name
'Haupt, H. J.'
'Fl\"orke, U.'

_publ_section_title
;
 Nonacarbonylbis{\m~3~-[(pentacarbonylrhenio)germanio(IV)]-Ge}
 -triangulo-triiron(Fe--Fe)
;
_journal_issue 3
_journal_name_full
;
 Acta Crystallographica, Section C: Crystal Structure Communications
;
_journal_page_first 472
_journal_page_last 474
_journal_paper_doi 10.1107/s0108270187011818
_journal_volume 44
_journal_year 1988
_chemical_formula_sum 'C19 Fe3 Ge2 O19 Re2'
_chemical_name_systematic 'Fe3 (C O)9 (Ge (Re (C O)5))2'
_space_group_IT_number 2
_symmetry_space_group_name_Hall '-P 1'
_symmetry_space_group_name_H-M 'P -1'
_cell_angle_alpha 99.16
_cell_angle_beta 97.55
_cell_angle_gamma 98.38
_cell_formula_units_Z 2
_cell_length_a 9.096
_cell_length_b 9.991
_cell_length_c 16.87
_cell_volume 1478.528
_citation_journal_id_ASTM ACSCEE
_cod_data_source_file Haupt_ACSCEE_1988_969.cif
_cod_data_source_block C19Fe3Ge2O19Re2
_cod_depositor_comments
;
 Adding the values of the _atom_site_adp_type data item and correcting the
 values of the _atom_site_U_iso_or_equiv data item after consulting the
 original publication.

 Antanas Vaitkus,
 2017-10-20

 Changing the x coordinate of atom 'O9' from '0.2676' to '-0.2676' and
 adding standard uncertainty values for all atom coordinates after
 consulting the original publication.

 Antanas Vaitkus,
 2017-10-20
;
_cod_database_code 2020187

loop_
_symmetry_equiv_pos_as_xyz
x,y,z
-x,-y,-z

loop_
_atom_site_label
_atom_site_type_symbol
_atom_site_fract_x
_atom_site_fract_y
_atom_site_fract_z
_atom_site_occupancy
_atom_site_U_iso_or_equiv
_atom_site_adp_type
Re1 Re+1 0.0342(1) 0.8161(1) 0.6300(1) 1 0.050(1) Uani
Re2 Re+5 -0.4122(2) 0.1853(1) 0.8548(1) 1 0.058(1) Uani
Ge1 Ge -0.0967(3) 0.6388(2) 0.7025(1) 1 0.028(1) Uani
Ge2 Ge+4 -0.2870(3) 0.3821(2) 0.7958(1) 1 0.028(1) Uani
Fe1 Fe+3 -0.0422(3) 0.4587(3) 0.7717(2) 1 0.027(2) Uani
Fe2 Fe+3 -0.2317(3) 0.6295(3) 0.8150(2) 1 0.028(2) Uani
Fe3 Fe+3 -0.3084(3) 0.4585(3) 0.6700(2) 1 0.028(2) Uani
C1 C+1 0.1358(27) 0.5653(24) 0.7788(14) 1 0.037(6) Uiso
O1 O-2 0.2557(20) 0.6260(18) 0.7910(11) 1 0.049(4) Uiso
C2 C+1 0.0008(26) 0.3135(24) 0.7154(14) 1 0.036(5) Uiso
O2 O-2 0.0293(23) 0.2134(21) 0.6808(13) 1 0.066(6) Uiso
C3 C+1 -0.0068(26) 0.4180(24) 0.8700(14) 1 0.035(5) Uiso
O3 O-2 0.0241(20) 0.3832(18) 0.9319(11) 1 0.052(5) Uiso
C4 C+1 -0.3344(28) 0.6017(25) 0.8951(15) 1 0.041(6) Uiso
O4 O-2 -0.4022(24) 0.5952(22) 0.9469(13) 1 0.067(6) Uiso
C5 C+1 -0.0803(28) 0.7452(26) 0.8781(15) 1 0.041(6) Uiso
O5 O-2 0.0177(23) 0.8211(21) 0.9198(12) 1 0.063(5) Uiso
C6 C+1 -0.3422(27) 0.7387(25) 0.7751(15) 1 0.039(6) Uiso
O6 O-2 -0.4192(21) 0.8098(19) 0.7515(11) 1 0.054(5) Uiso
C7 C+1 -0.3483(26) 0.5636(24) 0.6008(14) 1 0.035(5) Uiso
O7 O-2 -0.3907(22) 0.6285(20) 0.5503(12) 1 0.057(5) Uiso
C8 C+1 -0.4995(29) 0.4039(26) 0.6738(15) 1 0.043(6) Uiso
O8 O-2 -0.6260(22) 0.3669(20) 0.6751(12) 1 0.061(5) Uiso
C9 C+1 -0.2791(28) 0.3192(26) 0.6000(16) 1 0.043(6) Uiso
O9 O-2 -0.2676(25) 0.2283(23) 0.5514(14) 1 0.073(6) Uiso
C10 C+1 -0.0551(29) 0.6869(26) 0.5260(16) 1 0.043(6) Uiso
O10 O-2 -0.0995(22) 0.6207(21) 0.4678(12) 1 0.061(5) Uiso
C11 C+1 -0.1453(28) 0.9003(25) 0.6321(15) 1 0.039(6) Uiso
O11 O-2 -0.2466(22) 0.9533(20) 0.6335(12) 1 0.059(5) Uiso
C12 C+1 0.1234(28) 0.9216(26) 0.7380(16) 1 0.042(6) Uiso
O12 O-2 0.1718(23) 0.9878(21) 0.7967(13) 1 0.063(5) Uiso
C13 C+1 0.2082(27) 0.7170(24) 0.6267(14) 1 0.035(5) Uiso
O13 O-2 0.3031(22) 0.6653(20) 0.6206(12) 1 0.058(5) Uiso
C14 C+1 0.1279(26) 0.9531(24) 0.5775(14) 1 0.037(6) Uiso
O14 O-2 0.1783(20) 1.0382(19) 0.5456(11) 1 0.053(5) Uiso
C15 C+1 -0.3216(32) 0.2925(29) 0.9655(18) 1 0.052(7) Uiso
O15 O-2 -0.2711(22) 0.3504(20) 1.0254(12) 1 0.060(5) Uiso
C16 C+1 -0.2295(30) 0.1098(27) 0.8454(16) 1 0.046(6) Uiso
O16 O-2 -0.1271(25) 0.0650(22) 0.8378(13) 1 0.071(6) Uiso
C17 C+1 -0.4967(29) 0.0958(27) 0.7381(17) 1 0.046(6) Uiso
O17 O-2 -0.5395(21) 0.0524(20) 0.6771(12) 1 0.056(5) Uiso
C18 C+1 -0.5846(30) 0.2826(27) 0.8617(16) 1 0.046(6) Uiso
O18 O-2 -0.6846(24) 0.3363(22) 0.8581(13) 1 0.067(6) Uiso
C19 C+1 -0.5048(33) 0.0341(31) 0.8926(18) 1 0.058(8) Uiso
O19 O-2 -0.5578(28) -0.0683(26) 0.9122(15) 1 0.083(7) Uiso
